data_9015143
loop_
_publ_author_name
'Rastsvetaeva, R. K.'
'Aksenov, S.'
'Chukanov, N.'

_publ_section_title
;
 Crystal structure of sch\"ullerite,
 a new mineral of the heterophyllosilicate family
;
_journal_name_full 'Doklady Chemistry'
_journal_page_first 90
_journal_page_last 94
_journal_paper_doi 10.1134/S0012500811040045
_journal_volume 437
_journal_year 2011
_chemical_compound_source 'the Eifel volcanic area, Germany'
_chemical_formula_sum 'Al0.2 Ba1.6 Ca0.4 F Fe1.4 K0.1 Mg0.9 Mn0.5 Na1.1 Nb0.2 O17 Si4 Sr0.3 Ti1.3'
_chemical_name_mineral Schullerite
_space_group_IT_number 1
_symmetry_space_group_name_Hall 'P 1'
_symmetry_space_group_name_H-M 'P 1'
_cell_angle_alpha 99.816
_cell_angle_beta 99.624
_cell_angle_gamma 90.085
_cell_formula_units_Z 1
_cell_length_a 5.4027
_cell_length_b 7.0656
_cell_length_c 10.2178
_cell_volume 378.747
_database_code_amcsd 0019755
_exptl_crystal_density_diffrn 3.982
_cod_original_formula_sum 'Ba1.6 Sr.3 K.1 Ti1.3 Nb.2 Fe1.4 Al.2 Mg.9 Na1.1 Mn.5 Ca.4 Si4 O17 F'
_cod_database_code 9015143

loop_
_space_group_symop_operation_xyz
x,y,z

loop_
_atom_site_label
_atom_site_fract_x
_atom_site_fract_y
_atom_site_fract_z
_atom_site_occupancy
_atom_site_U_iso_or_equiv
_atom_site_type_symbol
_atom_site_attached_hydrogens
BaA1 0.99020 0.58400 0.60000 0.60000 0.01102 Ba 0
SrA1 0.99020 0.58400 0.60000 0.30000 0.01102 Sr 0
KA1 0.99020 0.58400 0.60000 0.10000 0.01102 K 0
BaA2 0.53340 0.11590 0.73330 1.00000 0.01532 Ba 0
TiM1 0.94450 0.04960 0.45750 0.70000 0.01115 Ti 0
NbM1 0.94450 0.04960 0.45750 0.20000 0.01115 Nb 0
Fe3+M1 0.94450 0.04960 0.45750 0.10000 0.01115 Fe 0
TiM2 0.57760 0.64960 0.87580 0.60000 0.00709 Ti 0
AlM2 0.57760 0.64960 0.87580 0.20000 0.00709 Al 0
MgM2 0.57760 0.64960 0.87580 0.20000 0.00709 Mg 0
NaM3 0.51910 0.97420 0.16170 1.00000 0.01229 Na 0
MnM4 0.01850 0.72300 0.16520 0.50000 0.01456 Mn 0
CaM4 0.01850 0.72300 0.16520 0.40000 0.01456 Ca 0
NaM4 0.01850 0.72300 0.16520 0.10000 0.01456 Na 0
Fe3+M5 0.54000 0.46580 0.16220 0.55000 0.01900 Fe 0
MgM5 0.54000 0.46580 0.16220 0.45000 0.01900 Mg 0
Fe2+M6 0.01460 0.22620 0.16730 0.60000 0.01418 Fe 0
MgM6 0.01460 0.22620 0.16730 0.25000 0.01418 Mg 0
Fe3+M6 0.01460 0.22620 0.16730 0.15000 0.01418 Fe 0
Si1 0.43830 0.31890 0.44260 1.00000 0.00937 Si 0
Si2 0.08400 0.37770 0.89350 1.00000 0.01165 Si 0
Si3 0.08180 0.93370 0.89470 1.00000 0.01013 Si 0
Si4 0.44270 0.76870 0.44020 1.00000 0.01127 Si 0
O1 0.71010 0.87230 0.51030 1.00000 0.01013 O 0
O2 0.81710 0.45130 0.82280 1.00000 0.01216 O 0
O3 0.81400 0.82600 0.82380 1.00000 0.02153 O 0
O4 0.70800 0.25110 0.50980 1.00000 0.01773 O 0
O5 0.31060 0.82820 0.82600 1.00000 0.00988 O 0
O6 0.21600 0.87100 0.50510 1.00000 0.02280 O 0
O7 0.45870 0.55680 0.49160 1.00000 0.01444 O 0
O8 0.06500 0.14220 0.83590 1.00000 0.02026 O 0
O9 0.30960 0.44820 0.82080 1.00000 0.01317 O 0
O10 0.21500 0.25050 0.51060 1.00000 0.01697 O 0
O11 0.14500 0.43800 0.05220 1.00000 0.02280 O 0
O12 0.63200 0.68500 0.05030 1.00000 0.02280 O 0
O13 0.39600 0.72700 0.27960 1.00000 0.02786 O 0
O14 0.13200 0.95000 0.05480 1.00000 0.02406 O 0
O15 0.38100 0.27300 0.27920 1.00000 0.02913 O 0
O16 0.88500 0.02000 0.28030 1.00000 0.03040 O 0
O17 0.87800 0.48000 0.28050 1.00000 0.02558 O 0
F 0.65400 0.21200 0.05580 1.00000 0.03546 F 0

loop_
_cod_changelog_entry_id
_cod_changelog_entry_author
_cod_changelog_entry_date
_cod_changelog_entry_text
1
;cod-tools version 3.8.0
Id: cif_guess_AMCSD_atom_types 9581 2023-05-17 12:35:41Z saulius
;
2023-05-23T09:21:25+03:00
;Derived atom types and hydrogen counts
from atom names that follow the AMCSD naming convention
(Wat == water, O-H == hydroxyl).
;

loop_
_cod_related_entry_id
_cod_related_entry_database
_cod_related_entry_code
1 AMCSD 0019755
